data_2022835
loop_
_publ_author_name
'Decato, Daniel'
'Jahnke, Michael'
'Berryman, Orion'

_publ_section_title
;
 Conformational polymorphism of 3-(azidomethyl)benzoic acid
;
_journal_coeditor_code EQ3010
_journal_issue 9
_journal_name_full 'Acta Crystallographica Section C Structural Chemistry'
_journal_paper_doi 10.1107/S2053229623006824
_journal_volume 79
_journal_year 2023
_chemical_formula_iupac 'C8 H7 N3 O2'
_chemical_formula_moiety 'C8 H7 N3 O2'
_chemical_formula_sum 'C8 H7 N3 O2'
_chemical_formula_weight 177.17
_chemical_name_systematic
;
3-(Azidomethyl)benzoic acid
;
_space_group_crystal_system monoclinic
_space_group_IT_number 14
_space_group_name_Hall '-P 2yn'
_space_group_name_H-M_alt 'P 1 21/n 1'
_atom_sites_solution_hydrogens mixed
_atom_sites_solution_primary direct
_audit_creation_method
;FinalCif V117 by Daniel Kratzert, Freiburg 2023,
https://dkratzert.de/finalcif.html
;
_cell_angle_alpha 90
_cell_angle_beta 93.099(3)
_cell_angle_gamma 90
_cell_formula_units_Z 4
_cell_length_a 3.7712(3)
_cell_length_b 6.1229(5)
_cell_length_c 34.868(3)
_cell_measurement_reflns_used 5546
_cell_measurement_temperature 100
_cell_measurement_theta_max 26.195
_cell_measurement_theta_min 3.378
_cell_volume 803.95(11)
_computing_cell_refinement
;
SAINT (Bruker, 2016)
;
_computing_data_collection
;
APEX4 (Bruker, 2021)
;
_computing_data_reduction
;
SAINT (Bruker, 2016)
;
_computing_molecular_graphics
;
OLEX2 (Dolomanov <i>et al.</i>,  2009)
;
_computing_publication_material
;
OLEX2 (Dolomanov <i>et al.</i>,  2009)
;
_computing_structure_refinement
;
SHELXL2018 (Sheldrick, 2015<i>b</i>)
;
_computing_structure_solution
;
SHELXT2018 (Sheldrick, 2015<i>a</i>) and <i>SHELXS</i> (Sheldrick,
2008)
;
_diffrn_ambient_temperature 100
_diffrn_detector 'Bruker Photon II'
_diffrn_detector_area_resol_mean 7.39
_diffrn_measured_fraction_theta_full 0.981
_diffrn_measured_fraction_theta_max 0.964
_diffrn_measurement_device 'Fixed Chi Three-Circle Diffractometer'
_diffrn_measurement_device_type 'Bruker D8 VENTURE DUO'
_diffrn_measurement_method '\w and \f scans'
_diffrn_measurement_specimen_support 'MiTeGen micromount'
_diffrn_radiation_monochromator 'TRIUMPH graphite'
_diffrn_radiation_probe x-ray
_diffrn_radiation_type MoK\a
_diffrn_radiation_wavelength 0.71073
_diffrn_reflns_av_R_equivalents 0.0363
_diffrn_reflns_av_unetI/netI 0.0372
_diffrn_reflns_limit_h_max 4
_diffrn_reflns_limit_h_min -4
_diffrn_reflns_limit_k_max 7
_diffrn_reflns_limit_k_min -7
_diffrn_reflns_limit_l_max 43
_diffrn_reflns_limit_l_min -43
_diffrn_reflns_number 10613
_diffrn_reflns_theta_full 25.242
_diffrn_reflns_theta_max 26.374
_diffrn_reflns_theta_min 2.925
_diffrn_source 'sealed tube'
_diffrn_source_current 30.0
_diffrn_source_power 1.35
_diffrn_source_voltage 45.0
_diffrn_standards_number 0
_exptl_absorpt_coefficient_mu 0.110
_exptl_absorpt_correction_T_max 0.7454
_exptl_absorpt_correction_T_min 0.6824
_exptl_absorpt_correction_type multi-scan
_exptl_absorpt_process_details
;
(SADABS; Krause <i>et al.</i>,  2015)
;
_exptl_crystal_colour colourless
_exptl_crystal_density_diffrn 1.464
_exptl_crystal_description plate
_exptl_crystal_F_000 368
_exptl_crystal_size_max 0.28
_exptl_crystal_size_mid 0.06
_exptl_crystal_size_min 0.02
_refine_diff_density_max 0.254
_refine_diff_density_min -0.233
_refine_ls_extinction_method none
_refine_ls_goodness_of_fit_ref 1.132
_refine_ls_hydrogen_treatment mixed
_refine_ls_matrix_type full
_refine_ls_number_parameters 123
_refine_ls_number_reflns 1656
_refine_ls_number_restraints 0
_refine_ls_restrained_S_all 1.132
_refine_ls_R_factor_all 0.0595
_refine_ls_R_factor_gt 0.0434
_refine_ls_shift/su_max 0.000
_refine_ls_shift/su_mean 0.000
_refine_ls_structure_factor_coef Fsqd
_refine_ls_weighting_details 'w=1/[\s^2^(Fo^2^)+(0.0299P)^2^+0.3387P] where P=(Fo^2^+2Fc^2^)/3'
_refine_ls_weighting_scheme calc
_refine_ls_wR_factor_gt 0.0803
_refine_ls_wR_factor_ref 0.0851
_reflns_number_gt 1411
_reflns_number_total 1656
_reflns_threshold_expression 'I > 2\s(I)'
_cod_data_source_file eq3010sup1.cif
_cod_data_source_block B
_cod_original_cell_volume 803.96(11)
_cod_database_code 2022835
_shelx_space_group_comment
;
The symmetry employed for this shelxl refinement is uniquely defined
by the following loop, which should always be used as a source of
symmetry information in preference to the above space-group names.
They are only intended as comments.
;
_shelx_estimated_absorpt_t_min 0.970
_shelx_estimated_absorpt_t_max 0.998

loop_
_space_group_symop_operation_xyz
'x, y, z'
'-x+1/2, y+1/2, -z+1/2'
'-x, -y, -z'
'x-1/2, -y-1/2, z-1/2'

loop_
_atom_site_type_symbol
_atom_site_label
_atom_site_fract_x
_atom_site_fract_y
_atom_site_fract_z
_atom_site_U_iso_or_equiv
_atom_site_adp_type
_atom_site_calc_flag
_atom_site_occupancy
_atom_site_disorder_assembly
_atom_site_disorder_group
O O1 1.0623(4) 0.4961(2) 0.04746(4) 0.0214(4) Uani d 1 . .
O O2 0.7725(4) 0.2518(3) 0.00956(4) 0.0243(4) Uani d 1 . .
H H1 0.832(9) 0.347(5) -0.0081(9) 0.072(11) Uiso d 1 . .
N N1 0.7854(5) 0.4340(3) 0.19050(5) 0.0249(5) Uani d 1 . .
N N2 0.9692(6) 0.5552(3) 0.21177(5) 0.0232(5) Uani d 1 . .
N N3 1.1081(7) 0.6857(3) 0.22997(6) 0.0362(6) Uani d 1 . .
C C1 0.8065(6) 0.1853(3) 0.07635(6) 0.0160(5) Uani d 1 . .
C C2 0.8930(5) 0.2600(3) 0.11338(5) 0.0161(5) Uani d 1 . .
H H2 1.002494 0.398639 0.117123 0.019 Uiso calc 1 . .
C C3 0.8194(6) 0.1319(3) 0.14487(6) 0.0156(5) Uani d 1 . .
C C4 0.6584(6) -0.0703(3) 0.13902(6) 0.0178(5) Uani d 1 . .
H H4 0.604339 -0.157416 0.160482 0.021 Uiso calc 1 . .
C C5 0.5758(6) -0.1466(3) 0.10202(6) 0.0192(5) Uani d 1 . .
H H5 0.469034 -0.286048 0.098269 0.023 Uiso calc 1 . .
C C6 0.6495(6) -0.0188(3) 0.07071(6) 0.0173(5) Uani d 1 . .
H H6 0.593077 -0.070155 0.045407 0.021 Uiso calc 1 . .
C C7 0.8919(6) 0.3249(3) 0.04313(6) 0.0165(5) Uani d 1 . .
C C8 0.9242(6) 0.2094(3) 0.18508(6) 0.0194(5) Uani d 1 . .
H H8A 0.825573 0.109447 0.204114 0.023 Uiso calc 1 . .
H H8B 1.186115 0.209188 0.189068 0.023 Uiso calc 1 . .

loop_
_atom_site_aniso_label
_atom_site_aniso_U_11
_atom_site_aniso_U_22
_atom_site_aniso_U_33
_atom_site_aniso_U_12
_atom_site_aniso_U_13
_atom_site_aniso_U_23
O1 0.0269(9) 0.0196(8) 0.0177(7) -0.0068(8) 0.0005(7) -0.0012(6)
O2 0.0336(10) 0.0257(9) 0.0132(8) -0.0101(9) -0.0031(7) 0.0002(7)
N1 0.0306(13) 0.0214(10) 0.0217(9) 0.0026(10) -0.0081(9) -0.0047(8)
N2 0.0318(12) 0.0240(10) 0.0134(9) 0.0075(10) -0.0018(9) 0.0018(9)
N3 0.0509(15) 0.0262(11) 0.0299(11) 0.0041(12) -0.0112(11) -0.0117(10)
C1 0.0133(11) 0.0180(11) 0.0167(10) 0.0027(10) -0.0006(10) 0.0005(8)
C2 0.0156(12) 0.0134(11) 0.0191(11) -0.0004(10) -0.0011(9) -0.0022(8)
C3 0.0123(12) 0.0174(11) 0.0168(11) 0.0034(10) -0.0020(9) -0.0006(8)
C4 0.0146(12) 0.0182(11) 0.0208(11) 0.0019(10) 0.0023(9) 0.0043(9)
C5 0.0164(12) 0.0138(11) 0.0270(12) -0.0016(11) -0.0031(10) -0.0020(9)
C6 0.0148(12) 0.0195(11) 0.0174(10) 0.0019(10) -0.0007(9) -0.0027(9)
C7 0.0165(12) 0.0179(11) 0.0151(10) 0.0047(11) 0.0008(9) -0.0033(8)
C8 0.0218(13) 0.0171(11) 0.0189(11) 0.0015(11) -0.0015(9) 0.0009(8)

loop_
_atom_type_symbol
_atom_type_description
_atom_type_scat_dispersion_real
_atom_type_scat_dispersion_imag
_atom_type_scat_source
C C 0.0033 0.0016 'International Tables Vol C Tables 4.2.6.8 and 6.1.1.4'
H H 0.0000 0.0000 'International Tables Vol C Tables 4.2.6.8 and 6.1.1.4'
N N 0.0061 0.0033 'International Tables Vol C Tables 4.2.6.8 and 6.1.1.4'
O O 0.0106 0.0060 'International Tables Vol C Tables 4.2.6.8 and 6.1.1.4'

loop_
_geom_angle_atom_site_label_1
_geom_angle_atom_site_label_2
_geom_angle_atom_site_label_3
_geom_angle_site_symmetry_1
_geom_angle_site_symmetry_3
_geom_angle
_geom_angle_publ_flag
C7 O2 H1 . . 108.0(19) ?
N2 N1 C8 . . 116.23(18) ?
N3 N2 N1 . . 171.5(2) ?
C2 C1 C7 . . 118.89(19) ?
C6 C1 C2 . . 120.19(19) ?
C6 C1 C7 . . 120.91(18) ?
C1 C2 H2 . . 120.0 ?
C3 C2 C1 . . 120.05(19) ?
C3 C2 H2 . . 120.0 ?
C2 C3 C8 . . 120.15(18) ?
C4 C3 C2 . . 119.42(18) ?
C4 C3 C8 . . 120.40(18) ?
C3 C4 H4 . . 119.7 ?
C3 C4 C5 . . 120.64(19) ?
C5 C4 H4 . . 119.7 ?
C4 C5 H5 . . 120.1 ?
C6 C5 C4 . . 119.8(2) ?
C6 C5 H5 . . 120.1 ?
C1 C6 H6 . . 120.1 ?
C5 C6 C1 . . 119.89(19) ?
C5 C6 H6 . . 120.1 ?
O1 C7 O2 . . 123.42(18) ?
O1 C7 C1 . . 121.70(18) ?
O2 C7 C1 . . 114.88(19) ?
N1 C8 C3 . . 109.37(17) ?
N1 C8 H8A . . 109.8 ?
N1 C8 H8B . . 109.8 ?
C3 C8 H8A . . 109.8 ?
C3 C8 H8B . . 109.8 ?
H8A C8 H8B . . 108.2 ?

loop_
_geom_bond_atom_site_label_1
_geom_bond_atom_site_label_2
_geom_bond_site_symmetry_2
_geom_bond_distance
_geom_bond_publ_flag
O1 C7 . 1.235(3) ?
O2 H1 . 0.89(3) ?
O2 C7 . 1.310(2) ?
N1 N2 . 1.235(3) ?
N1 C8 . 1.487(3) ?
N2 N3 . 1.131(3) ?
C1 C2 . 1.392(3) ?
C1 C6 . 1.392(3) ?
C1 C7 . 1.489(3) ?
C2 H2 . 0.9500 ?
C2 C3 . 1.390(3) ?
C3 C4 . 1.389(3) ?
C3 C8 . 1.512(3) ?
C4 H4 . 0.9500 ?
C4 C5 . 1.391(3) ?
C5 H5 . 0.9500 ?
C5 C6 . 1.384(3) ?
C6 H6 . 0.9500 ?
C8 H8A . 0.9900 ?
C8 H8B . 0.9900 ?

loop_
_geom_hbond_atom_site_label_D
_geom_hbond_atom_site_label_H
_geom_hbond_atom_site_label_A
_geom_hbond_site_symmetry_A
_geom_hbond_distance_DH
_geom_hbond_distance_HA
_geom_hbond_distance_DA
_geom_hbond_angle_DHA
_geom_hbond_publ_flag
O2 H1 O1 3_765 0.89(3) 1.74(3) 2.619(2) 172(3) yes

loop_
_geom_torsion_atom_site_label_1
_geom_torsion_atom_site_label_2
_geom_torsion_atom_site_label_3
_geom_torsion_atom_site_label_4
_geom_torsion_site_symmetry_1
_geom_torsion_site_symmetry_2
_geom_torsion_site_symmetry_3
_geom_torsion_site_symmetry_4
_geom_torsion
_geom_torsion_publ_flag
N2 N1 C8 C3 . . . . -146.9(2) ?
C1 C2 C3 C4 . . . . -0.1(3) ?
C1 C2 C3 C8 . . . . 177.95(19) ?
C2 C1 C6 C5 . . . . 0.7(3) ?
C2 C1 C7 O1 . . . . 5.9(3) ?
C2 C1 C7 O2 . . . . -173.96(19) ?
C2 C3 C4 C5 . . . . 1.0(3) ?
C2 C3 C8 N1 . . . . 52.1(3) ?
C3 C4 C5 C6 . . . . -0.9(3) ?
C4 C3 C8 N1 . . . . -129.8(2) ?
C4 C5 C6 C1 . . . . 0.1(3) ?
C6 C1 C2 C3 . . . . -0.7(3) ?
C6 C1 C7 O1 . . . . -172.7(2) ?
C6 C1 C7 O2 . . . . 7.4(3) ?
C7 C1 C2 C3 . . . . -179.4(2) ?
C7 C1 C6 C5 . . . . 179.4(2) ?
C8 C3 C4 C5 . . . . -177.1(2) ?

loop_
_twin_individual_id
_twin_individual_mass_fraction_refined
1 0.4529(16)
2 0.5471(16)
